data_7225524
loop_
_publ_author_name
'Tan, Qinghua'
'wang, yan-qin'
'Guo, Xiao Yu'
'Liu, Hou-Ting'
'Liu, Zhiliang'

_publ_section_title
;
 A gadolinium MOF acting as a multi-responsive and highly selective
 luminescent sensor for detecting o-, m- , p-nitrophenol and Fe3+ ions in
 aqueous phase
;
_journal_name_full 'RSC Adv.'
_journal_paper_doi 10.1039/C6RA07244E
_journal_year 2016
_chemical_formula_sum 'C105 H103 Gd6 N5 O68'
_chemical_formula_weight 3466.42
_chemical_name_systematic
; 
 ? 
;
_space_group_IT_number 2
_symmetry_cell_setting triclinic
_symmetry_space_group_name_Hall '-P 1'
_symmetry_space_group_name_H-M 'P -1'
_atom_sites_solution_hydrogens geom
_atom_sites_solution_primary direct
_atom_sites_solution_secondary difmap
_audit_creation_method SHELXL-97
_audit_update_record
;
2016-03-04 deposited with the CCDC.
2016-06-13 downloaded from the CCDC.
;
_cell_angle_alpha 108.914(6)
_cell_angle_beta 91.050(5)
_cell_angle_gamma 106.141(5)
_cell_formula_units_Z 1
_cell_length_a 10.9788(5)
_cell_length_b 15.8121(10)
_cell_length_c 20.9085(13)
_cell_measurement_reflns_used 3457
_cell_measurement_temperature 293(2)
_cell_measurement_theta_max 70.2610
_cell_measurement_theta_min 4.2110
_cell_volume 3274.8(4)
_computing_cell_refinement 'Bruker FRAMBO'
_computing_data_collection 'Bruker FRAMBO'
_computing_data_reduction 'Bruker SAINT'
_computing_molecular_graphics 'Bruker SHELXTL'
_computing_publication_material 'Bruker SHELXTL'
_computing_structure_refinement 'SHELXL-97 (Sheldrick, 1997)'
_computing_structure_solution 'SHELXS-97 (Sheldrick, 1990)'
_diffrn_ambient_temperature 293(2)
_diffrn_measured_fraction_theta_full 0.999
_diffrn_measured_fraction_theta_max 0.999
_diffrn_measurement_device_type 'Xcalibur, Eos, Gemini'
_diffrn_radiation_monochromator graphite
_diffrn_radiation_source 'fine-focus sealed tube'
_diffrn_radiation_type CuK\a
_diffrn_radiation_wavelength 1.54184
_diffrn_reflns_av_R_equivalents 0.1011
_diffrn_reflns_av_sigmaI/netI 0.1656
_diffrn_reflns_limit_h_max 12
_diffrn_reflns_limit_h_min -13
_diffrn_reflns_limit_k_max 18
_diffrn_reflns_limit_k_min -18
_diffrn_reflns_limit_l_max 25
_diffrn_reflns_limit_l_min -24
_diffrn_reflns_number 24460
_diffrn_reflns_theta_full 67.25
_diffrn_reflns_theta_max 67.25
_diffrn_reflns_theta_min 3.10
_exptl_absorpt_coefficient_mu 20.186
_exptl_absorpt_correction_T_max 0.3323
_exptl_absorpt_correction_T_min 0.2950
_exptl_absorpt_correction_type multi-scan
_exptl_crystal_colour transparent
_exptl_crystal_density_diffrn 1.758
_exptl_crystal_density_method 'not measured'
_exptl_crystal_description block
_exptl_crystal_F_000 1696
_exptl_crystal_size_max 0.08
_exptl_crystal_size_mid 0.07
_exptl_crystal_size_min 0.07
_platon_squeeze_details
;
;
_refine_diff_density_max 1.667
_refine_diff_density_min -1.521
_refine_diff_density_rms 0.171
_refine_ls_extinction_method none
_refine_ls_goodness_of_fit_ref 1.001
_refine_ls_hydrogen_treatment mixed
_refine_ls_matrix_type full
_refine_ls_number_parameters 826
_refine_ls_number_reflns 11716
_refine_ls_number_restraints 2282
_refine_ls_restrained_S_all 0.957
_refine_ls_R_factor_all 0.1252
_refine_ls_R_factor_gt 0.0772
_refine_ls_shift/su_max 0.003
_refine_ls_shift/su_mean 0.000
_refine_ls_structure_factor_coef Fsqd
_refine_ls_weighting_details 'calc w=1/[\s^2^(Fo^2^)+(0.0600P)^2^+0.0000P] where P=(Fo^2^+2Fc^2^)/3'
_refine_ls_weighting_scheme calc
_refine_ls_wR_factor_gt 0.1723
_refine_ls_wR_factor_ref 0.1991
_reflns_number_gt 6413
_reflns_number_total 11716
_reflns_threshold_expression >2sigma(I)
_cod_data_source_file c6ra07244e2.cif
_cod_data_source_block exp_6877
_cod_original_cell_volume 3274.8(3)
_cod_original_sg_symbol_H-M p-1
_cod_database_code 7225524

loop_
_symmetry_equiv_pos_as_xyz
'x, y, z'
'-x, -y, -z'

loop_
_atom_site_label
_atom_site_type_symbol
_atom_site_fract_x
_atom_site_fract_y
_atom_site_fract_z
_atom_site_U_iso_or_equiv
_atom_site_adp_type
_atom_site_occupancy
_atom_site_symmetry_multiplicity
_atom_site_calc_flag
_atom_site_refinement_flags
_atom_site_disorder_assembly
_atom_site_disorder_group
Gd1 Gd 0.35278(7) 1.26867(5) 0.24132(4) 0.0356(2) Uani 1 1 d U . .
Gd2 Gd 0.92744(7) 1.01072(5) 0.26397(4) 0.0351(2) Uani 1 1 d U . .
Gd3 Gd 0.66266(7) 0.87652(5) 0.39887(4) 0.0400(2) Uani 1 1 d U . .
O1 O 0.6666(8) 0.9007(6) 0.2947(4) 0.0463(19) Uani 1 1 d U . .
O2 O 0.7004(8) 1.0012(6) 0.2388(5) 0.048(2) Uani 1 1 d U . .
O3 O 0.3025(8) 1.1066(5) 0.2157(5) 0.045(2) Uani 1 1 d U . .
O4 O 0.1118(8) 1.0048(6) 0.2082(5) 0.042(2) Uani 1 1 d U . .
O5 O 0.1347(8) 0.2414(6) 0.2412(5) 0.053(2) Uani 1 1 d U . .
O6 O -0.0554(8) 0.1456(6) 0.2375(5) 0.052(2) Uani 1 1 d U . .
O7 O -0.4473(8) 0.2320(6) 0.2200(5) 0.051(2) Uani 1 1 d U . .
O8 O -0.4332(8) 0.3794(6) 0.2490(5) 0.050(2) Uani 1 1 d U . .
O9 O 0.7253(8) 1.0385(5) 0.4314(5) 0.046(2) Uani 1 1 d U . .
O10 O 0.8759(8) 1.0864(6) 0.3693(5) 0.048(2) Uani 1 1 d U . .
O11 O 0.3451(9) 1.1464(7) 0.3911(5) 0.063(3) Uani 1 1 d U . .
H56 H 0.2896 1.0971 0.4009 0.075 Uiso 1 1 d R . .
O12 O 0.3832(8) 1.2609(6) 0.3478(5) 0.049(2) Uani 1 1 d U . .
O13 O 1.0072(8) 1.9302(6) 0.3238(5) 0.054(2) Uani 1 1 d U . .
O14 O 0.8733(9) 1.8905(6) 0.3944(6) 0.061(2) Uani 1 1 d U . .
O15 O 1.4511(8) 1.7733(6) 0.3883(5) 0.055(2) Uani 1 1 d U . .
O16 O 1.4567(8) 1.9171(6) 0.4025(5) 0.045(2) Uani 1 1 d U . .
O17 O 0.8643(9) 0.8474(6) 0.1873(5) 0.051(2) Uani 1 1 d U . .
O18 O 0.8630(9) 0.9452(6) 0.1342(5) 0.055(2) Uani 1 1 d U . .
O19 O 0.6895(9) 0.7873(6) -0.1183(5) 0.058(2) Uani 1 1 d U . .
O20 O 0.6876(9) 0.6428(6) -0.1693(5) 0.048(2) Uani 1 1 d U . .
O21 O 0.3372(11) 1.4138(7) 0.3239(5) 0.083(3) Uani 1 1 d U . .
H21A H 0.3721 1.4590 0.3103 0.125 Uiso 1 1 d R . .
H21C H 0.3755 1.4227 0.3623 0.125 Uiso 1 1 d R . .
O22 O 0.6587(13) 0.7309(8) 0.3105(7) 0.112(4) Uani 1 1 d U . .
H22A H 0.6447 0.7356 0.2719 0.169 Uiso 1 1 d R . .
H22C H 0.5990 0.6864 0.3151 0.169 Uiso 1 1 d R . .
O23 O 0.6983(11) 0.7693(7) 0.4535(6) 0.083(3) Uani 1 1 d U . .
H23A H 0.7087 0.7965 0.4965 0.124 Uiso 1 1 d R . .
H23B H 0.6340 0.7205 0.4426 0.124 Uiso 1 1 d R . .
O24 O 0.6348(9) 0.9355(6) 0.5152(5) 0.059(3) Uani 1 1 d U . .
H24B H 0.5750 0.8952 0.5242 0.089 Uiso 1 1 d R . .
H24C H 0.7038 0.9456 0.5395 0.089 Uiso 1 1 d R . .
O25 O 1.1054(7) 1.1276(5) 0.3447(5) 0.048(2) Uani 1 1 d U . .
H25B H 1.1547 1.1005 0.3561 0.072 Uiso 1 1 d R . .
H25C H 1.1465 1.1656 0.3261 0.072 Uiso 1 1 d R . .
O26 O 0.0683(13) 0.0503(9) 0.0760(7) 0.135(5) Uani 1 1 d U . .
H26C H 0.0210 0.0310 0.1032 0.162 Uiso 1 1 d R . .
H26D H 0.1311 0.0966 0.0991 0.162 Uiso 1 1 d R . .
O27 O 0.634(2) 0.5678(12) 0.3307(10) 0.226(7) Uani 1 1 d U . .
H27C H 0.6098 0.5153 0.2985 0.271 Uiso 1 1 d R . .
H27A H 0.7074 0.5771 0.3500 0.271 Uiso 1 1 d R . .
O28 O 0.6350(15) 0.0421(15) 0.1173(10) 0.239(12) Uani 1 1 d . . .
H28C H 0.6262 0.0410 0.1573 0.286 Uiso 1 1 d R . .
H28D H 0.6949 0.0189 0.1035 0.286 Uiso 1 1 d R . .
O29 O 0.079(2) 0.1125(17) 0.4676(11) 0.294(11) Uani 1 1 d U . .
H29C H 0.0554 0.1544 0.4581 0.353 Uiso 1 1 d R . .
H29B H 0.0237 0.0873 0.4893 0.353 Uiso 1 1 d R . .
O30 O 0.7135(13) 0.6797(9) 0.1904(7) 0.142(4) Uani 1 1 d U . .
H30C H 0.7606 0.7303 0.1867 0.171 Uiso 1 1 d R . .
H30A H 0.7555 0.6406 0.1848 0.171 Uiso 1 1 d R . .
O34 O 0.357(2) 0.4544(17) 0.4603(12) 0.293(9) Uani 1 1 d U . .
H34D H 0.4061 0.5095 0.4681 0.351 Uiso 1 1 d R . .
H34A H 0.3962 0.4236 0.4746 0.351 Uiso 1 1 d R . .
O31 O 0.3842(17) 0.5776(11) 0.3213(9) 0.196(6) Uani 1 1 d U . .
H31C H 0.4028 0.6297 0.3540 0.236 Uiso 1 1 d R . .
H31A H 0.4425 0.5766 0.2951 0.236 Uiso 1 1 d R . .
O32 O 0.519(2) 0.6164(14) 0.4517(11) 0.267(7) Uani 1 1 d U . .
H32A H 0.4982 0.5995 0.4091 0.320 Uiso 1 1 d R . .
H32B H 0.4679 0.6471 0.4686 0.320 Uiso 1 1 d R . .
O33 O 0.185(3) 0.3163(19) 0.4413(13) 0.347(10) Uani 1 1 d U . .
H33C H 0.1781 0.2654 0.4090 0.417 Uiso 1 1 d R . .
H33B H 0.1203 0.3351 0.4380 0.417 Uiso 1 1 d R . .
C1 C 0.6251(13) 0.9423(9) 0.2589(7) 0.043(2) Uani 1 1 d U . .
C2 C 0.4834(11) 0.9174(8) 0.2425(6) 0.035(2) Uani 1 1 d U . .
C3 C 0.4046(12) 0.8264(8) 0.2342(7) 0.041(2) Uani 1 1 d U . .
H3 H 0.4414 0.7812 0.2370 0.049 Uiso 1 1 calc R . .
C4 C 0.2758(12) 0.8039(8) 0.2221(7) 0.040(2) Uani 1 1 d U . .
C5 C 0.2222(12) 0.8687(8) 0.2134(7) 0.040(2) Uani 1 1 d U . .
H5 H 0.1341 0.8524 0.2032 0.048 Uiso 1 1 calc R . .
C6 C 0.2984(12) 0.9599(8) 0.2198(7) 0.040(2) Uani 1 1 d U . .
C7 C 0.4272(11) 0.9813(8) 0.2325(6) 0.036(2) Uani 1 1 d U . .
H7 H 0.4788 1.0400 0.2344 0.043 Uiso 1 1 calc R . .
C8 C 0.2350(12) 1.0311(8) 0.2152(7) 0.038(2) Uani 1 1 d U . .
C9 C 0.1938(12) 0.7091(8) 0.2188(7) 0.042(3) Uani 1 1 d U . .
C10 C 0.2416(14) 0.6390(8) 0.2148(7) 0.051(3) Uani 1 1 d U . .
H10 H 0.3287 0.6483 0.2127 0.062 Uiso 1 1 calc R . .
C11 C 0.1659(13) 0.5539(8) 0.2137(7) 0.051(3) Uani 1 1 d U . .
H11 H 0.2025 0.5059 0.2079 0.061 Uiso 1 1 calc R . .
C12 C 0.0433(12) 0.5364(8) 0.2205(7) 0.041(3) Uani 1 1 d U . .
C13 C -0.0116(12) 0.6053(8) 0.2227(7) 0.043(3) Uani 1 1 d U . .
H13 H -0.0992 0.5934 0.2241 0.052 Uiso 1 1 calc R . .
N2 N 0.0622(12) 0.6929(8) 0.2229(6) 0.062(3) Uani 1 1 d U . .
C15 C -0.0360(12) 0.4436(8) 0.2224(7) 0.044(3) Uani 1 1 d U . .
C16 C 0.0240(12) 0.3763(8) 0.2267(7) 0.043(2) Uani 1 1 d U . .
H16 H 0.1119 0.3893 0.2262 0.051 Uiso 1 1 calc R . .
C17 C -0.0473(12) 0.2907(8) 0.2317(7) 0.041(2) Uani 1 1 d U . .
C18 C -0.1786(12) 0.2720(8) 0.2327(7) 0.044(2) Uani 1 1 d U . .
H18 H -0.2270 0.2142 0.2341 0.053 Uiso 1 1 calc R . .
C19 C -0.2373(12) 0.3369(8) 0.2317(7) 0.044(3) Uani 1 1 d U . .
C20 C -0.1671(11) 0.4217(8) 0.2253(7) 0.044(2) Uani 1 1 d U . .
H20 H -0.2091 0.4645 0.2228 0.052 Uiso 1 1 calc R . .
C21 C 0.0180(13) 0.2223(9) 0.2367(8) 0.047(3) Uani 1 1 d U . .
C22 C -0.3817(12) 0.3137(9) 0.2329(7) 0.044(3) Uani 1 1 d U . .
C23 C 0.4191(13) 1.2114(9) 0.3779(7) 0.047(3) Uani 1 1 d U . .
C24 C 0.5614(12) 1.2318(9) 0.3936(7) 0.040(2) Uani 1 1 d U . .
C25 C 0.6434(12) 1.3189(8) 0.3995(7) 0.042(2) Uani 1 1 d U . .
H25 H 0.6111 1.3658 0.3957 0.050 Uiso 1 1 calc R . .
C26 C 0.7703(12) 1.3351(8) 0.4107(7) 0.041(2) Uani 1 1 d U . .
C27 C 0.8179(12) 1.2616(8) 0.4127(7) 0.045(3) Uani 1 1 d U . .
H27 H 0.9056 1.2716 0.4181 0.053 Uiso 1 1 calc R . .
C28 C 0.7365(12) 1.1759(8) 0.4068(7) 0.041(2) Uani 1 1 d U . .
C29 C 0.6073(12) 1.1619(8) 0.4004(7) 0.041(2) Uani 1 1 d U . .
H29 H 0.5511 1.1059 0.4006 0.049 Uiso 1 1 calc R . .
C30 C 0.7843(12) 1.0953(9) 0.4018(7) 0.043(2) Uani 1 1 d U . .
C31 C 0.8591(12) 1.4308(8) 0.4161(7) 0.044(3) Uani 1 1 d U . .
C32 C 0.8149(13) 1.5052(9) 0.4383(8) 0.052(3) Uani 1 1 d U . .
H32 H 0.7367 1.4990 0.4556 0.063 Uiso 1 1 calc R . .
C33 C 0.8826(13) 1.5870(9) 0.4357(8) 0.054(3) Uani 1 1 d U . .
H33 H 0.8487 1.6369 0.4503 0.065 Uiso 1 1 calc R . .
C34 C 0.9940(13) 1.6016(9) 0.4138(8) 0.048(3) Uani 1 1 d U . .
N1 N 1.0498(12) 1.5305(8) 0.3992(7) 0.062(3) Uani 1 1 d U . .
C36 C 0.9809(12) 1.4439(8) 0.3995(7) 0.047(3) Uani 1 1 d U . .
H36 H 1.0166 1.3949 0.3886 0.057 Uiso 1 1 calc R . .
C37 C 1.0601(12) 1.6948(9) 0.4048(7) 0.045(2) Uani 1 1 d U . .
C38 C 0.9907(12) 1.7511(8) 0.3944(7) 0.044(2) Uani 1 1 d U . .
H38 H 0.9029 1.7338 0.3958 0.053 Uiso 1 1 calc R . .
C39 C 1.0506(12) 1.8334(8) 0.3818(7) 0.042(2) Uani 1 1 d U . .
C40 C 1.1832(12) 1.8603(9) 0.3808(7) 0.045(3) Uani 1 1 d U . .
H40 H 1.2230 1.9141 0.3711 0.054 Uiso 1 1 calc R . .
C41 C 1.2558(12) 1.8076(8) 0.3941(7) 0.039(2) Uani 1 1 d U . .
C42 C 1.1934(12) 1.7256(8) 0.4076(7) 0.044(2) Uani 1 1 d U . .
H42 H 1.2415 1.6912 0.4187 0.052 Uiso 1 1 calc R . .
C43 C 0.9698(12) 1.8867(9) 0.3640(8) 0.046(3) Uani 1 1 d U . .
C44 C 1.3938(13) 1.8350(9) 0.3968(8) 0.048(3) Uani 1 1 d U . .
C45 C 0.8612(13) 0.8653(9) 0.1336(8) 0.052(3) Uani 1 1 d U . .
C46 C 0.8455(14) 0.7876(9) 0.0664(8) 0.055(3) Uani 1 1 d U . .
C47 C 0.7865(13) 0.7875(9) 0.0069(7) 0.052(3) Uani 1 1 d U . .
H47 H 0.7564 0.8371 0.0074 0.063 Uiso 1 1 calc R . .
C48 C 0.7730(14) 0.7150(9) -0.0518(8) 0.053(3) Uani 1 1 d U . .
C49 C 0.8212(14) 0.6419(9) -0.0524(8) 0.057(3) Uani 1 1 d U . .
H49 H 0.8106 0.5916 -0.0926 0.068 Uiso 1 1 calc R . .
C50 C 0.8842(15) 0.6431(10) 0.0055(8) 0.060(3) Uani 1 1 d U . .
C51 C 0.8951(15) 0.7169(10) 0.0632(8) 0.063(3) Uani 1 1 d U . .
H51 H 0.9387 0.7192 0.1026 0.076 Uiso 1 1 calc R . .
C52 C 0.7103(13) 0.7148(9) -0.1168(8) 0.046(3) Uani 1 1 d U . .
C53 C 0.9398(13) 0.5699(8) 0.0026(8) 0.065(3) Uani 1 1 d DU . .
C54 C 0.8848(11) 0.4783(7) -0.0347(6) 0.086(4) Uani 1 1 d DU . .
H54 H 0.8052 0.4601 -0.0597 0.104 Uiso 1 1 calc R . .
C55 C 1.0561(11) 0.5882(7) 0.0364(6) 0.088(3) Uani 0.50 1 d PRDU . 1
H55 H 1.0988 0.6500 0.0627 0.106 Uiso 0.50 1 d PR A 1
N3 N 1.0561(11) 0.5882(7) 0.0364(6) 0.088(3) Uani 0.50 1 d PU . 2

loop_
_atom_site_aniso_label
_atom_site_aniso_U_11
_atom_site_aniso_U_22
_atom_site_aniso_U_33
_atom_site_aniso_U_23
_atom_site_aniso_U_13
_atom_site_aniso_U_12
Gd1 0.0292(4) 0.0303(4) 0.0546(5) 0.0250(4) 0.0023(3) 0.0084(3)
Gd2 0.0314(4) 0.0282(4) 0.0513(5) 0.0201(3) 0.0052(3) 0.0101(3)
Gd3 0.0349(4) 0.0353(4) 0.0592(5) 0.0254(4) 0.0102(4) 0.0139(3)
O1 0.051(4) 0.048(4) 0.053(4) 0.028(3) 0.006(3) 0.021(3)
O2 0.034(4) 0.046(4) 0.060(4) 0.017(4) 0.007(4) 0.007(3)
O3 0.043(4) 0.028(4) 0.072(5) 0.026(4) 0.004(4) 0.011(3)
O4 0.036(4) 0.042(4) 0.066(5) 0.035(4) 0.014(4) 0.017(4)
O5 0.032(4) 0.041(4) 0.097(6) 0.037(4) 0.006(4) 0.010(4)
O6 0.040(5) 0.040(4) 0.088(6) 0.034(4) 0.012(4) 0.016(4)
O7 0.038(5) 0.031(4) 0.083(6) 0.026(4) 0.004(4) 0.003(4)
O8 0.033(4) 0.044(4) 0.092(6) 0.040(4) 0.010(4) 0.016(4)
O9 0.047(4) 0.030(4) 0.063(5) 0.021(4) 0.012(4) 0.010(3)
O10 0.044(4) 0.036(4) 0.069(5) 0.023(4) 0.016(4) 0.010(3)
O11 0.051(6) 0.067(6) 0.083(7) 0.051(5) 0.002(5) 0.008(5)
O12 0.048(4) 0.050(4) 0.057(5) 0.034(4) -0.008(4) 0.010(4)
O13 0.046(5) 0.047(5) 0.079(6) 0.035(4) 0.000(4) 0.015(4)
O14 0.042(5) 0.056(5) 0.097(6) 0.041(5) 0.013(5) 0.018(4)
O15 0.041(5) 0.038(4) 0.090(6) 0.026(4) 0.007(4) 0.013(4)
O16 0.034(4) 0.039(4) 0.067(5) 0.024(4) 0.001(4) 0.009(4)
O17 0.063(5) 0.040(4) 0.048(4) 0.015(4) 0.011(4) 0.010(4)
O18 0.063(5) 0.040(4) 0.061(5) 0.014(4) 0.001(4) 0.018(4)
O19 0.071(6) 0.043(5) 0.071(6) 0.026(4) -0.007(5) 0.029(4)
O20 0.063(5) 0.043(4) 0.050(5) 0.033(4) 0.000(4) 0.017(4)
O21 0.123(10) 0.064(7) 0.069(8) 0.021(6) 0.012(7) 0.040(7)
O22 0.147(10) 0.079(8) 0.103(9) 0.021(7) 0.015(8) 0.036(7)
O23 0.104(8) 0.074(7) 0.103(8) 0.057(6) 0.028(7) 0.043(6)
O24 0.064(7) 0.051(6) 0.063(7) 0.024(5) 0.007(5) 0.012(5)
O25 0.022(4) 0.026(4) 0.084(7) 0.006(5) -0.016(4) 0.007(3)
O26 0.126(9) 0.114(8) 0.124(9) 0.037(7) 0.008(7) -0.025(7)
O27 0.255(13) 0.158(11) 0.200(12) 0.016(11) 0.016(11) 0.018(11)
O28 0.098(14) 0.43(3) 0.26(2) 0.26(2) 0.002(14) 0.007(16)
O29 0.25(2) 0.35(2) 0.180(18) -0.007(17) 0.035(15) 0.051(17)
O30 0.145(7) 0.109(7) 0.107(7) 0.001(6) 0.025(7) -0.020(7)
O34 0.301(16) 0.269(16) 0.208(15) 0.016(14) 0.042(13) 0.008(13)
O31 0.212(10) 0.136(9) 0.177(10) 0.006(8) 0.015(9) 0.011(8)
O32 0.284(12) 0.211(12) 0.214(12) 0.015(11) 0.041(11) -0.001(11)
O33 0.310(18) 0.349(18) 0.233(16) -0.032(16) 0.027(15) 0.025(15)
C1 0.043(4) 0.033(4) 0.056(5) 0.018(4) 0.013(4) 0.010(4)
C2 0.034(5) 0.036(5) 0.045(5) 0.026(4) 0.011(4) 0.013(4)
C3 0.040(5) 0.034(4) 0.059(5) 0.025(4) 0.005(4) 0.018(4)
C4 0.041(5) 0.028(4) 0.056(5) 0.021(4) 0.011(4) 0.008(4)
C5 0.035(5) 0.034(4) 0.057(5) 0.025(4) 0.006(4) 0.007(4)
C6 0.033(5) 0.034(5) 0.056(5) 0.020(4) 0.006(5) 0.008(4)
C7 0.033(4) 0.032(4) 0.051(5) 0.028(4) 0.016(4) 0.006(4)
C8 0.038(5) 0.032(5) 0.052(5) 0.023(4) 0.014(4) 0.009(4)
C9 0.043(5) 0.031(5) 0.059(6) 0.023(5) 0.006(5) 0.015(4)
C10 0.058(5) 0.031(5) 0.073(6) 0.029(4) 0.017(5) 0.012(4)
C11 0.057(5) 0.027(4) 0.077(6) 0.032(4) 0.012(5) 0.009(4)
C12 0.042(5) 0.023(5) 0.064(6) 0.027(4) 0.003(5) 0.006(4)
C13 0.040(5) 0.029(5) 0.066(6) 0.028(4) 0.008(5) 0.004(4)
N2 0.061(5) 0.047(5) 0.069(5) 0.024(5) 0.006(5) -0.003(4)
C15 0.038(5) 0.029(4) 0.070(5) 0.028(4) 0.012(5) 0.006(4)
C16 0.033(5) 0.032(4) 0.071(5) 0.028(4) 0.012(4) 0.010(4)
C17 0.036(5) 0.028(4) 0.070(6) 0.029(4) 0.018(5) 0.013(4)
C18 0.037(5) 0.028(4) 0.076(5) 0.031(4) 0.010(5) 0.009(4)
C19 0.035(5) 0.034(5) 0.071(6) 0.030(5) 0.015(5) 0.007(4)
C20 0.033(5) 0.030(4) 0.078(5) 0.032(4) 0.008(4) 0.009(4)
C21 0.037(5) 0.036(5) 0.081(6) 0.032(5) 0.011(5) 0.017(4)
C22 0.034(5) 0.037(5) 0.075(6) 0.031(5) 0.012(5) 0.017(4)
C23 0.042(5) 0.040(5) 0.060(5) 0.022(5) 0.007(5) 0.009(4)
C24 0.043(5) 0.040(5) 0.047(5) 0.026(4) 0.010(4) 0.014(4)
C25 0.042(5) 0.034(4) 0.061(5) 0.026(4) 0.019(5) 0.019(4)
C26 0.042(5) 0.033(4) 0.058(5) 0.027(4) 0.012(4) 0.013(4)
C27 0.039(5) 0.034(4) 0.065(5) 0.022(4) 0.013(4) 0.010(4)
C28 0.036(5) 0.033(5) 0.058(5) 0.019(4) 0.010(5) 0.010(4)
C29 0.042(5) 0.033(4) 0.057(5) 0.026(4) 0.013(4) 0.015(4)
C30 0.033(5) 0.037(4) 0.059(5) 0.019(4) 0.007(4) 0.009(4)
C31 0.045(5) 0.029(5) 0.067(6) 0.023(4) 0.007(5) 0.018(4)
C32 0.047(5) 0.034(5) 0.078(6) 0.021(5) 0.019(5) 0.013(4)
C33 0.049(5) 0.032(5) 0.088(6) 0.022(5) 0.016(5) 0.021(4)
C34 0.045(5) 0.037(5) 0.075(6) 0.027(5) 0.017(5) 0.022(4)
N1 0.063(5) 0.045(5) 0.081(6) 0.029(5) 0.008(5) 0.011(4)
C36 0.046(5) 0.028(5) 0.074(6) 0.024(5) 0.011(5) 0.012(4)
C37 0.039(5) 0.037(4) 0.069(5) 0.027(4) 0.018(4) 0.018(4)
C38 0.039(5) 0.036(4) 0.073(5) 0.033(4) 0.014(4) 0.018(4)
C39 0.035(5) 0.036(5) 0.068(6) 0.030(4) 0.017(5) 0.015(4)
C40 0.037(5) 0.039(5) 0.067(5) 0.027(4) 0.013(4) 0.013(4)
C41 0.033(5) 0.035(5) 0.060(5) 0.025(4) 0.012(5) 0.016(4)
C42 0.038(5) 0.039(4) 0.067(5) 0.031(4) 0.004(4) 0.017(4)
C43 0.034(5) 0.039(5) 0.078(6) 0.033(5) 0.011(5) 0.015(5)
C44 0.040(5) 0.045(5) 0.065(6) 0.024(5) 0.008(5) 0.015(5)
C45 0.054(5) 0.038(5) 0.060(5) 0.008(5) -0.003(5) 0.018(4)
C46 0.064(5) 0.041(5) 0.056(5) 0.011(5) -0.004(5) 0.019(4)
C47 0.060(5) 0.044(5) 0.057(5) 0.018(4) 0.002(5) 0.023(4)
C48 0.062(5) 0.044(5) 0.056(5) 0.017(5) -0.006(5) 0.021(5)
C49 0.075(5) 0.046(5) 0.058(5) 0.018(4) -0.005(5) 0.033(4)
C50 0.076(6) 0.052(5) 0.060(6) 0.017(5) -0.011(5) 0.035(5)
C51 0.078(5) 0.052(5) 0.062(5) 0.018(5) -0.005(5) 0.026(5)
C52 0.051(6) 0.041(5) 0.059(6) 0.024(5) -0.003(5) 0.025(5)
C53 0.077(6) 0.052(6) 0.060(6) 0.001(5) -0.025(5) 0.032(5)
C54 0.117(8) 0.066(7) 0.085(7) 0.021(6) -0.020(7) 0.048(6)
C55 0.105(6) 0.070(5) 0.085(6) 0.008(5) -0.012(5) 0.044(5)
N3 0.105(6) 0.070(5) 0.085(6) 0.008(5) -0.012(5) 0.044(5)

loop_
_atom_type_symbol
_atom_type_description
_atom_type_scat_dispersion_real
_atom_type_scat_dispersion_imag
_atom_type_scat_source
C C 0.0181 0.0091 'International Tables Vol C Tables 4.2.6.8 and 6.1.1.4'
H H 0.0000 0.0000 'International Tables Vol C Tables 4.2.6.8 and 6.1.1.4'
O O 0.0492 0.0322 'International Tables Vol C Tables 4.2.6.8 and 6.1.1.4'
N N 0.0311 0.0180 'International Tables Vol C Tables 4.2.6.8 and 6.1.1.4'
Gd Gd -8.8380 11.9157 'International Tables Vol C Tables 4.2.6.8 and 6.1.1.4'

loop_
_geom_angle_atom_site_label_1
_geom_angle_atom_site_label_2
_geom_angle_atom_site_label_3
_geom_angle
_geom_angle_site_symmetry_1
_geom_angle_site_symmetry_3
O12 Gd1 O5 94.2(3) . 1_565
O12 Gd1 O3 79.1(3) . .
O5 Gd1 O3 84.1(3) 1_565 .
O12 Gd1 O19 157.7(3) . 2_675
O5 Gd1 O19 86.1(3) 1_565 2_675
O3 Gd1 O19 78.7(3) . 2_675
O12 Gd1 O21 72.3(3) . .
O5 Gd1 O21 77.2(4) 1_565 .
O3 Gd1 O21 144.3(3) . .
O19 Gd1 O21 129.1(3) 2_675 .
O12 Gd1 O7 87.4(3) . 1_665
O5 Gd1 O7 157.8(3) 1_565 1_665
O3 Gd1 O7 74.4(3) . 1_665
O19 Gd1 O7 84.2(3) 2_675 1_665
O21 Gd1 O7 124.0(3) . 1_665
O12 Gd1 O8 95.1(3) . 1_665
O5 Gd1 O8 149.0(3) 1_565 1_665
O3 Gd1 O8 126.7(3) . 1_665
O19 Gd1 O8 96.1(3) 2_675 1_665
O21 Gd1 O8 77.5(3) . 1_665
O7 Gd1 O8 52.4(3) 1_665 1_665
O12 Gd1 O20 149.0(3) . 2_675
O5 Gd1 O20 79.2(3) 1_565 2_675
O3 Gd1 O20 129.4(3) . 2_675
O19 Gd1 O20 52.9(3) 2_675 2_675
O21 Gd1 O20 76.7(3) . 2_675
O7 Gd1 O20 110.1(3) 1_665 2_675
O8 Gd1 O20 77.6(3) 1_665 2_675
O12 Gd1 C52 173.0(4) . 2_675
O5 Gd1 C52 79.6(4) 1_565 2_675
O3 Gd1 C52 103.3(4) . 2_675
O19 Gd1 C52 26.3(3) 2_675 2_675
O21 Gd1 C52 102.9(4) . 2_675
O7 Gd1 C52 99.6(4) 1_665 2_675
O8 Gd1 C52 88.7(4) 1_665 2_675
O20 Gd1 C52 26.8(3) 2_675 2_675
O12 Gd1 C22 91.0(4) . 1_665
O5 Gd1 C22 173.9(3) 1_565 1_665
O3 Gd1 C22 100.0(3) . 1_665
O19 Gd1 C22 90.3(4) 2_675 1_665
O21 Gd1 C22 101.4(4) . 1_665
O7 Gd1 C22 25.7(3) 1_665 1_665
O8 Gd1 C22 26.7(3) 1_665 1_665
O20 Gd1 C22 94.7(3) 2_675 1_665
C52 Gd1 C22 95.0(4) 2_675 1_665
O10 Gd2 O6 88.1(3) . 1_665
O10 Gd2 O4 138.6(3) . 1_655
O6 Gd2 O4 85.4(3) 1_665 1_655
O10 Gd2 O13 83.2(3) . 1_545
O6 Gd2 O13 150.4(3) 1_665 1_545
O4 Gd2 O13 82.8(3) 1_655 1_545
O10 Gd2 O25 64.4(3) . .
O6 Gd2 O25 76.8(3) 1_665 .
O4 Gd2 O25 74.3(3) 1_655 .
O13 Gd2 O25 74.0(3) 1_545 .
O10 Gd2 O17 134.1(3) . .
O6 Gd2 O17 128.6(3) 1_665 .
O4 Gd2 O17 78.4(3) 1_655 .
O13 Gd2 O17 75.1(3) 1_545 .
O25 Gd2 O17 140.8(3) . .
O10 Gd2 O2 77.1(3) . .
O6 Gd2 O2 77.1(3) 1_665 .
O4 Gd2 O2 139.9(3) 1_655 .
O13 Gd2 O2 127.6(3) 1_545 .
O25 Gd2 O2 133.6(3) . .
O17 Gd2 O2 84.9(3) . .
O10 Gd2 O18 146.5(3) . .
O6 Gd2 O18 77.3(3) 1_665 .
O4 Gd2 O18 70.8(3) 1_655 .
O13 Gd2 O18 123.3(3) 1_545 .
O25 Gd2 O18 137.7(3) . .
O17 Gd2 O18 51.3(3) . .
O2 Gd2 O18 70.3(3) . .
O10 Gd2 C45 150.9(4) . .
O6 Gd2 C45 103.1(4) 1_665 .
O4 Gd2 C45 69.8(4) 1_655 .
O13 Gd2 C45 98.1(4) 1_545 .
O25 Gd2 C45 144.0(4) . .
O17 Gd2 C45 25.7(3) . .
O2 Gd2 C45 79.4(3) . .
O18 Gd2 C45 26.0(3) . .
O14 Gd3 O9 85.6(3) 1_545 .
O14 Gd3 O1 85.7(3) 1_545 .
O9 Gd3 O1 77.4(3) . .
O14 Gd3 O24 106.9(4) 1_545 .
O9 Gd3 O24 72.8(3) . .
O1 Gd3 O24 146.4(3) . .
O14 Gd3 O22 77.6(4) 1_545 .
O9 Gd3 O22 145.7(4) . .
O1 Gd3 O22 71.7(4) . .
O24 Gd3 O22 140.7(4) . .
O14 Gd3 O15 146.8(3) 1_545 1_445
O9 Gd3 O15 127.6(3) . 1_445
O1 Gd3 O15 102.4(3) . 1_445
O24 Gd3 O15 84.2(3) . 1_445
O22 Gd3 O15 74.7(4) . 1_445
O14 Gd3 O23 76.3(3) 1_545 .
O9 Gd3 O23 132.9(4) . .
O1 Gd3 O23 141.8(3) . .
O24 Gd3 O23 71.7(3) . .
O22 Gd3 O23 71.7(4) . .
O15 Gd3 O23 77.9(3) 1_445 .
O14 Gd3 O16 160.2(3) 1_545 1_445
O9 Gd3 O16 75.6(3) . 1_445
O1 Gd3 O16 84.4(3) . 1_445
O24 Gd3 O16 73.5(3) . 1_445
O22 Gd3 O16 115.1(4) . 1_445
O15 Gd3 O16 52.6(3) 1_445 1_445
O23 Gd3 O16 121.2(3) . 1_445
O14 Gd3 C44 172.9(4) 1_545 1_445
O9 Gd3 C44 101.4(3) . 1_445
O1 Gd3 C44 94.7(4) . 1_445
O24 Gd3 C44 76.6(4) . 1_445
O22 Gd3 C44 95.8(4) . 1_445
O15 Gd3 C44 26.4(3) 1_445 1_445
O23 Gd3 C44 99.4(4) . 1_445
O16 Gd3 C44 26.3(3) 1_445 1_445
C1 O1 Gd3 144.1(8) . .
C1 O2 Gd2 112.1(8) . .
C8 O3 Gd1 153.4(8) . .
C8 O4 Gd2 145.5(8) . 1_455
C21 O5 Gd1 175.5(10) . 1_545
C21 O6 Gd2 146.2(8) . 1_445
C22 O7 Gd1 95.2(7) . 1_445
C22 O8 Gd1 92.2(7) . 1_445
C30 O9 Gd3 132.2(8) . .
C30 O10 Gd2 142.8(9) . .
C23 O12 Gd1 140.9(9) . .
C43 O13 Gd2 138.2(8) . 1_565
C43 O14 Gd3 153.6(10) . 1_565
C44 O15 Gd3 96.5(8) . 1_665
C44 O16 Gd3 91.4(7) . 1_665
C45 O17 Gd2 96.0(8) . .
C45 O18 Gd2 89.8(9) . .
C52 O19 Gd1 93.9(9) . 2_675
C52 O20 Gd1 91.0(7) . 2_675
O2 C1 O1 121.3(13) . .
O2 C1 C2 121.3(12) . .
O1 C1 C2 117.4(11) . .
C7 C2 C3 118.5(11) . .
C7 C2 C1 121.2(11) . .
C3 C2 C1 120.2(10) . .
C4 C3 C2 120.9(11) . .
C5 C4 C3 119.4(11) . .
C5 C4 C9 120.8(12) . .
C3 C4 C9 119.8(11) . .
C4 C5 C6 121.2(12) . .
C7 C6 C5 118.5(11) . .
C7 C6 C8 122.0(11) . .
C5 C6 C8 119.4(11) . .
C6 C7 C2 121.3(11) . .
O3 C8 O4 125.3(11) . .
O3 C8 C6 118.1(11) . .
O4 C8 C6 116.5(10) . .
C10 C9 N2 117.6(12) . .
C10 C9 C4 122.4(12) . .
N2 C9 C4 119.9(11) . .
C9 C10 C11 121.6(14) . .
C12 C11 C10 123.2(13) . .
C11 C12 C13 117.5(11) . .
C11 C12 C15 121.9(11) . .
C13 C12 C15 120.5(12) . .
N2 C13 C12 120.9(12) . .
C13 N2 C9 119.0(12) . .
C20 C15 C16 117.2(11) . .
C20 C15 C12 122.8(11) . .
C16 C15 C12 119.9(11) . .
C17 C16 C15 121.0(11) . .
C18 C17 C16 119.1(11) . .
C18 C17 C21 121.1(11) . .
C16 C17 C21 119.8(11) . .
C19 C18 C17 121.0(11) . .
C18 C19 C20 120.1(12) . .
C18 C19 C22 119.4(11) . .
C20 C19 C22 120.3(11) . .
C15 C20 C19 121.5(11) . .
O5 C21 O6 123.9(11) . .
O5 C21 C17 121.3(11) . .
O6 C21 C17 114.8(11) . .
O7 C22 O8 120.2(12) . .
O7 C22 C19 119.9(11) . .
O8 C22 C19 119.8(11) . .
O7 C22 Gd1 59.1(7) . 1_445
O8 C22 Gd1 61.1(6) . 1_445
C19 C22 Gd1 177.0(9) . 1_445
O11 C23 O12 123.9(13) . .
O11 C23 C24 119.3(12) . .
O12 C23 C24 116.7(11) . .
C25 C24 C29 121.2(12) . .
C25 C24 C23 119.9(11) . .
C29 C24 C23 118.9(12) . .
C26 C25 C24 119.4(11) . .
C25 C26 C27 119.4(12) . .
C25 C26 C31 118.8(11) . .
C27 C26 C31 121.7(12) . .
C28 C27 C26 120.7(12) . .
C27 C28 C29 119.6(12) . .
C27 C28 C30 121.4(12) . .
C29 C28 C30 118.9(11) . .
C28 C29 C24 119.3(12) . .
O10 C30 O9 124.7(12) . .
O10 C30 C28 118.6(12) . .
O9 C30 C28 116.8(11) . .
C32 C31 C36 119.0(12) . .
C32 C31 C26 118.2(12) . .
C36 C31 C26 122.8(11) . .
C33 C32 C31 120.1(13) . .
C34 C33 C32 123.5(13) . .
C33 C34 N1 118.1(12) . .
C33 C34 C37 120.6(12) . .
N1 C34 C37 121.3(12) . .
C36 N1 C34 119.6(12) . .
C31 C36 N1 118.9(12) . .
C38 C37 C42 118.6(12) . .
C38 C37 C34 121.1(12) . .
C42 C37 C34 120.3(11) . .
C37 C38 C39 121.0(12) . .
C40 C39 C38 119.5(11) . .
C40 C39 C43 121.5(11) . .
C38 C39 C43 118.8(11) . .
C39 C40 C41 120.7(12) . .
C40 C41 C42 118.6(12) . .
C40 C41 C44 122.7(12) . .
C42 C41 C44 118.6(11) . .
C41 C42 C37 121.3(11) . .
O13 C43 O14 124.0(12) . .
O13 C43 C39 118.7(12) . .
O14 C43 C39 117.1(12) . .
O16 C44 O15 119.3(12) . .
O16 C44 C41 121.1(12) . .
O15 C44 C41 119.4(12) . .
O16 C44 Gd3 62.3(7) . 1_665
O15 C44 Gd3 57.1(7) . 1_665
C41 C44 Gd3 176.4(10) . 1_665
O17 C45 O18 121.3(14) . .
O17 C45 C46 119.2(12) . .
O18 C45 C46 119.3(14) . .
O17 C45 Gd2 58.4(7) . .
O18 C45 Gd2 64.3(8) . .
C46 C45 Gd2 171.7(10) . .
C51 C46 C47 118.7(14) . .
C51 C46 C45 118.7(14) . .
C47 C46 C45 122.5(13) . .
C48 C47 C46 119.9(13) . .
C47 C48 C49 119.6(14) . .
C47 C48 C52 120.1(12) . .
C49 C48 C52 120.2(13) . .
C50 C49 C48 121.1(14) . .
C51 C50 C49 117.4(13) . .
C51 C50 C53 122.5(14) . .
C49 C50 C53 120.0(14) . .
C50 C51 C46 123.2(15) . .
O19 C52 O20 121.4(13) . .
O19 C52 C48 119.3(13) . .
O20 C52 C48 119.1(11) . .
O19 C52 Gd1 59.9(7) . 2_675
O20 C52 Gd1 62.2(7) . 2_675
C48 C52 Gd1 167.8(10) . 2_675
C54 C53 C55 114.0(7) . .
C54 C53 C50 124.2(9) . .
C55 C53 C50 121.8(9) . .
C53 C54 N3 121.5(11) . 2_765
C53 C54 C55 121.5(11) . 2_765
N3 C54 C55 0.0(10) 2_765 2_765
C54 C55 C53 124.5(11) 2_765 .

loop_
_geom_bond_atom_site_label_1
_geom_bond_atom_site_label_2
_geom_bond_distance
_geom_bond_site_symmetry_2
Gd1 O12 2.292(8) .
Gd1 O5 2.312(8) 1_565
Gd1 O3 2.340(7) .
Gd1 O19 2.422(10) 2_675
Gd1 O21 2.436(10) .
Gd1 O7 2.435(9) 1_665
Gd1 O8 2.476(8) 1_665
Gd1 O20 2.472(7) 2_675
Gd1 C52 2.794(14) 2_675
Gd1 C22 2.825(13) 1_665
Gd2 O10 2.305(9) .
Gd2 O6 2.332(8) 1_665
Gd2 O4 2.364(8) 1_655
Gd2 O13 2.360(8) 1_545
Gd2 O25 2.436(7) .
Gd2 O17 2.449(9) .
Gd2 O2 2.491(8) .
Gd2 O18 2.577(10) .
Gd2 C45 2.861(15) .
Gd3 O14 2.268(9) 1_545
Gd3 O9 2.318(8) .
Gd3 O1 2.330(8) .
Gd3 O24 2.364(9) .
Gd3 O22 2.429(12) .
Gd3 O15 2.398(9) 1_445
Gd3 O23 2.438(9) .
Gd3 O16 2.512(8) 1_445
Gd3 C44 2.836(13) 1_445
O1 C1 1.294(14) .
O2 C1 1.251(14) .
O3 C8 1.213(13) .
O4 C8 1.291(13) .
O4 Gd2 2.364(8) 1_455
O5 C21 1.226(14) .
O5 Gd1 2.312(8) 1_545
O6 C21 1.261(14) .
O6 Gd2 2.332(8) 1_445
O7 C22 1.230(13) .
O7 Gd1 2.435(8) 1_445
O8 C22 1.272(13) .
O8 Gd1 2.476(8) 1_445
O9 C30 1.289(14) .
O10 C30 1.239(14) .
O11 C23 1.233(14) .
O12 C23 1.283(14) .
O13 C43 1.255(14) .
O13 Gd2 2.360(8) 1_565
O14 C43 1.251(15) .
O14 Gd3 2.268(9) 1_565
O15 C44 1.269(14) .
O15 Gd3 2.398(9) 1_665
O16 C44 1.255(14) .
O16 Gd3 2.512(8) 1_665
O17 C45 1.246(16) .
O18 C45 1.254(14) .
O19 C52 1.239(13) .
O19 Gd1 2.422(10) 2_675
O20 C52 1.260(15) .
O20 Gd1 2.472(7) 2_675
C1 C2 1.499(16) .
C2 C7 1.387(14) .
C2 C3 1.411(15) .
C3 C4 1.356(16) .
C4 C5 1.372(15) .
C4 C9 1.498(15) .
C5 C6 1.412(15) .
C6 C7 1.359(15) .
C6 C8 1.505(15) .
C9 C10 1.333(15) .
C9 N2 1.404(16) .
C10 C11 1.363(15) .
C11 C12 1.317(17) .
C12 C13 1.373(15) .
C12 C15 1.497(15) .
C13 N2 1.395(14) .
C15 C20 1.391(16) .
C15 C16 1.423(15) .
C16 C17 1.400(15) .
C17 C18 1.391(16) .
C17 C21 1.482(15) .
C18 C19 1.361(15) .
C19 C20 1.398(15) .
C19 C22 1.527(16) .
C22 Gd1 2.825(12) 1_445
C23 C24 1.511(17) .
C24 C25 1.386(15) .
C24 C29 1.379(15) .
C25 C26 1.346(16) .
C26 C27 1.413(15) .
C26 C31 1.522(16) .
C27 C28 1.364(15) .
C28 C29 1.371(16) .
C28 C30 1.483(15) .
C31 C32 1.343(16) .
C31 C36 1.365(17) .
C32 C33 1.321(16) .
C33 C34 1.300(17) .
C34 N1 1.378(15) .
C34 C37 1.525(16) .
N1 C36 1.371(14) .
C37 C38 1.385(15) .
C37 C42 1.401(16) .
C38 C39 1.396(15) .
C39 C40 1.402(16) .
C39 C43 1.497(16) .
C40 C41 1.385(15) .
C41 C42 1.407(15) .
C41 C44 1.450(16) .
C44 Gd3 2.836(13) 1_665
C45 C46 1.506(18) .
C46 C51 1.358(17) .
C46 C47 1.391(18) .
C47 C48 1.352(18) .
C48 C49 1.394(16) .
C48 C52 1.511(17) .
C49 C50 1.375(18) .
C50 C51 1.354(19) .
C50 C53 1.438(15) .
C52 Gd1 2.794(14) 2_675
C53 C54 1.354(8) .
C53 C55 1.357(8) .
C54 N3 1.373(16) 2_765
C54 C55 1.373(16) 2_765
C55 C54 1.373(16) 2_765

loop_
_platon_squeeze_void_nr
_platon_squeeze_void_average_x
_platon_squeeze_void_average_y
_platon_squeeze_void_average_z
_platon_squeeze_void_volume
_platon_squeeze_void_count_electrons
_platon_squeeze_void_content
1 0.500 0.863 1.000 603 172 ' '
